data_7020482
loop_
_publ_author_name
'Travia, Nicholas E.'
'Monreal, Marisa J.'
'Scott, Brian L.'
'Kiplinger, Jaqueline L.'

_publ_section_title
;
 Thorium-mediated ring-opening of tetrahydrofuran and the development of a
 new thorium starting material: preparation and chemistry of
 ThI(4)(DME)(2).
;
_journal_issue 48
_journal_name_full 'Dalton transactions (Cambridge, England : 2003)'
_journal_page_first 14514
_journal_page_last 14523
_journal_paper_doi 10.1039/c2dt31676e
_journal_volume 41
_journal_year 2012
_chemical_formula_sum 'C12 H28 I4 O5 Th'
_chemical_formula_weight 991.98
_chemical_name_systematic
;
?
;
_space_group_IT_number 14
_symmetry_cell_setting monoclinic
_symmetry_space_group_name_Hall '-P 2ybc'
_symmetry_space_group_name_H-M 'P 1 21/c 1'
_atom_sites_solution_hydrogens geom
_atom_sites_solution_primary direct
_atom_sites_solution_secondary difmap
_audit_creation_method SHELXL-97
_cell_angle_alpha 90.00
_cell_angle_beta 99.9210(1)
_cell_angle_gamma 90.00
_cell_formula_units_Z 4
_cell_length_a 16.3845(10)
_cell_length_b 7.8259(5)
_cell_length_c 18.6448(11)
_cell_measurement_reflns_used 8847
_cell_measurement_temperature 120(1)
_cell_measurement_theta_max 56.72
_cell_measurement_theta_min 4.71
_cell_volume 2355.0(3)
_computing_cell_refinement 'SAINT+, v. 7.66a (Bruker AXS, 2009)'
_computing_data_collection 'APEX II, v. 7.0 (Bruker AXS, 2009)'
_computing_data_reduction 'SAINT+, v. 7.66a (Bruker AXS, 2009)'
_computing_molecular_graphics 'SHELXTL, v. 6.14, (Bruker AXS, 2000)'
_computing_publication_material 'SHELXTL, v. 6.14, (Bruker AXS, 2000)'
_computing_structure_refinement 'SHELXL-97 (Sheldrick, 1997)'
_computing_structure_solution 'SHELXS-97 (Sheldrick, 1990)'
_diffrn_ambient_temperature 120(1)
_diffrn_measured_fraction_theta_full 0.999
_diffrn_measured_fraction_theta_max 0.948
_diffrn_measurement_device_type 'Bruker D8 with APEXII CCD'
_diffrn_measurement_method '\w scans'
_diffrn_radiation_monochromator graphite
_diffrn_radiation_source 'fine-focus sealed tube'
_diffrn_radiation_type MoK\a
_diffrn_radiation_wavelength 0.71073
_diffrn_reflns_av_R_equivalents 0.0422
_diffrn_reflns_av_sigmaI/netI 0.0347
_diffrn_reflns_limit_h_max 21
_diffrn_reflns_limit_h_min -21
_diffrn_reflns_limit_k_max 10
_diffrn_reflns_limit_k_min -10
_diffrn_reflns_limit_l_max 24
_diffrn_reflns_limit_l_min -24
_diffrn_reflns_number 25716
_diffrn_reflns_theta_full 25.25
_diffrn_reflns_theta_max 28.36
_diffrn_reflns_theta_min 2.22
_diffrn_standards_decay_% 0
_diffrn_standards_interval_count 0
_diffrn_standards_interval_time 0
_diffrn_standards_number 0
_exptl_absorpt_coefficient_mu 11.591
_exptl_absorpt_correction_T_max 0.4574
_exptl_absorpt_correction_T_min 0.2295
_exptl_absorpt_correction_type multi-scan
_exptl_absorpt_process_details 'SADABS v. 1 (Sheldrick, 2008)'
_exptl_crystal_colour colorless
_exptl_crystal_density_diffrn 2.798
_exptl_crystal_density_method 'not measured'
_exptl_crystal_description block
_exptl_crystal_F_000 1768
_exptl_crystal_size_max 0.18
_exptl_crystal_size_mid 0.16
_exptl_crystal_size_min 0.08
_refine_diff_density_max 1.009
_refine_diff_density_min -1.054
_refine_diff_density_rms 0.178
_refine_ls_extinction_method none
_refine_ls_goodness_of_fit_ref 1.021
_refine_ls_hydrogen_treatment constr
_refine_ls_matrix_type full
_refine_ls_number_parameters 207
_refine_ls_number_reflns 5593
_refine_ls_number_restraints 0
_refine_ls_restrained_S_all 1.021
_refine_ls_R_factor_all 0.0293
_refine_ls_R_factor_gt 0.0238
_refine_ls_shift/su_max 0.001
_refine_ls_shift/su_mean 0.000
_refine_ls_structure_factor_coef Fsqd
_refine_ls_weighting_details 'calc w=1/[\s^2^(Fo^2^)+(0.0237P)^2^+0.0000P] where P=(Fo^2^+2Fc^2^)/3'
_refine_ls_weighting_scheme calc
_refine_ls_wR_factor_gt 0.0508
_refine_ls_wR_factor_ref 0.0525
_reflns_number_gt 4983
_reflns_number_total 5593
_reflns_threshold_expression >2sigma(I)
_cod_data_source_file c2dt31676e.txt
_cod_data_source_block apx1264
_cod_original_sg_symbol_H-M 'P 21/c'
_cod_database_code 7020482

loop_
_symmetry_equiv_pos_as_xyz
'x, y, z'
'-x, y+1/2, -z+1/2'
'-x, -y, -z'
'x, -y-1/2, z-1/2'

loop_
_atom_site_label
_atom_site_type_symbol
_atom_site_fract_x
_atom_site_fract_y
_atom_site_fract_z
_atom_site_U_iso_or_equiv
_atom_site_adp_type
_atom_site_occupancy
_atom_site_symmetry_multiplicity
_atom_site_calc_flag
_atom_site_refinement_flags
_atom_site_disorder_assembly
_atom_site_disorder_group
Th1 Th 0.281577(9) 0.65106(2) 0.065503(8) 0.01102(5) Uani 1 1 d . A .
I1 I 0.133078(17) 0.39490(4) 0.063628(15) 0.01637(7) Uani 1 1 d . . .
I2 I 0.459559(17) 0.78040(4) 0.136722(16) 0.02062(7) Uani 1 1 d . . .
I3 I 0.304908(19) 0.53036(4) -0.093125(15) 0.02182(8) Uani 1 1 d . . .
I4 I -0.085255(18) 0.81766(4) 0.236488(16) 0.01985(7) Uani 1 1 d . A .
O1 O 0.15477(17) 0.7781(4) -0.01807(15) 0.0150(6) Uani 1 1 d . . .
O2 O 0.30388(17) 0.9369(4) -0.00671(15) 0.0158(6) Uani 1 1 d . . .
O3 O 0.3685(2) 0.3654(4) 0.08044(19) 0.0290(8) Uani 1 1 d . . .
O4 O 0.3106(2) 0.5068(4) 0.19242(16) 0.0237(7) Uani 1 1 d . . .
O5 O 0.23178(17) 0.8200(4) 0.13132(15) 0.0140(6) Uani 1 1 d . . .
C1 C 0.1029(3) 0.7124(6) -0.0832(2) 0.0205(10) Uani 1 1 d . . .
H1A H 0.0459 0.7378 -0.0816 0.031 Uiso 1 1 calc R . .
H1B H 0.1100 0.5909 -0.0857 0.031 Uiso 1 1 calc R . .
H1C H 0.1184 0.7650 -0.1253 0.031 Uiso 1 1 calc R . .
C2 C 0.1588(3) 0.9607(6) -0.0184(2) 0.0183(9) Uani 1 1 d . . .
H2A H 0.1632 1.0038 0.0309 0.022 Uiso 1 1 calc R . .
H2B H 0.1088 1.0070 -0.0473 0.022 Uiso 1 1 calc R . .
C3 C 0.2318(3) 1.0145(6) -0.0495(2) 0.0201(10) Uani 1 1 d . . .
H3A H 0.2260 0.9779 -0.0998 0.024 Uiso 1 1 calc R . .
H3B H 0.2370 1.1380 -0.0479 0.024 Uiso 1 1 calc R . .
C4 C 0.3755(3) 0.9765(7) -0.0394(3) 0.0242(11) Uani 1 1 d . . .
H4A H 0.3734 0.9115 -0.0834 0.036 Uiso 1 1 calc R . .
H4B H 0.4250 0.9482 -0.0060 0.036 Uiso 1 1 calc R . .
H4C H 0.3756 1.0963 -0.0506 0.036 Uiso 1 1 calc R . .
C5 C 0.4510(3) 0.3444(7) 0.0660(3) 0.0337(13) Uani 1 1 d . A .
H5A H 0.4897 0.3949 0.1048 0.051 Uiso 1 1 calc R . .
H5B H 0.4557 0.3993 0.0209 0.051 Uiso 1 1 calc R . .
H5C H 0.4630 0.2248 0.0628 0.051 Uiso 1 1 calc R . .
C6 C 0.3447(4) 0.2509(9) 0.1341(3) 0.0235(14) Uani 0.720(8) 1 d P A 1
H6A H 0.2882 0.2118 0.1184 0.028 Uiso 0.720(8) 1 calc PR A 1
H6B H 0.3809 0.1521 0.1403 0.028 Uiso 0.720(8) 1 calc PR A 1
C6' C 0.3959(11) 0.304(2) 0.1648(9) 0.0235(14) Uani 0.280(8) 1 d P A 2
H6'1 H 0.4012 0.1810 0.1659 0.028 Uiso 0.280(8) 1 calc PR A 2
H6'2 H 0.4499 0.3522 0.1837 0.028 Uiso 0.280(8) 1 calc PR A 2
C7 C 0.3511(5) 0.3434(7) 0.2020(3) 0.0472(17) Uani 1 1 d . A .
H7A H 0.3262 0.2761 0.2363 0.057 Uiso 1 1 calc R B 1
H7B H 0.4091 0.3600 0.2224 0.057 Uiso 1 1 calc R B 1
C8 C 0.3220(3) 0.5980(8) 0.2598(2) 0.0334(13) Uani 1 1 d . A .
H8A H 0.2883 0.5476 0.2914 0.050 Uiso 1 1 calc R . .
H8B H 0.3062 0.7152 0.2508 0.050 Uiso 1 1 calc R . .
H8C H 0.3792 0.5925 0.2824 0.050 Uiso 1 1 calc R . .
C9 C 0.1938(3) 0.9237(6) 0.1793(2) 0.0161(9) Uani 1 1 d . A .
H9A H 0.1777 1.0323 0.1560 0.019 Uiso 1 1 calc R . .
H9B H 0.2335 0.9463 0.2232 0.019 Uiso 1 1 calc R . .
C10 C 0.1183(3) 0.8369(6) 0.1992(2) 0.0161(9) Uani 1 1 d . . .
H10A H 0.1015 0.8967 0.2398 0.019 Uiso 1 1 calc R A .
H10B H 0.1325 0.7207 0.2146 0.019 Uiso 1 1 calc R . .
C11 C 0.0462(3) 0.8334(6) 0.1359(2) 0.0167(9) Uani 1 1 d . A .
H11A H 0.0660 0.7914 0.0931 0.020 Uiso 1 1 calc R . .
H11B H 0.0268 0.9495 0.1258 0.020 Uiso 1 1 calc R . .
C12 C -0.0266(3) 0.7240(6) 0.1485(2) 0.0188(9) Uani 1 1 d . . .
H12A H -0.0074 0.6081 0.1595 0.023 Uiso 1 1 calc R A .
H12B H -0.0673 0.7208 0.1041 0.023 Uiso 1 1 calc R . .

loop_
_atom_site_aniso_label
_atom_site_aniso_U_11
_atom_site_aniso_U_22
_atom_site_aniso_U_33
_atom_site_aniso_U_23
_atom_site_aniso_U_13
_atom_site_aniso_U_12
Th1 0.01046(8) 0.01223(8) 0.01039(8) 0.00027(6) 0.00187(5) 0.00080(6)
I1 0.01604(14) 0.01507(15) 0.01855(15) 0.00056(11) 0.00450(11) -0.00231(11)
I2 0.01539(15) 0.02139(16) 0.02271(16) 0.00010(12) -0.00337(11) -0.00188(12)
I3 0.03034(17) 0.02161(17) 0.01422(15) -0.00172(11) 0.00578(12) 0.00492(13)
I4 0.01864(15) 0.01976(16) 0.02279(16) -0.00283(12) 0.00819(12) -0.00244(12)
O1 0.0152(15) 0.0138(16) 0.0144(15) 0.0021(12) -0.0021(12) -0.0006(12)
O2 0.0143(15) 0.0160(16) 0.0177(16) 0.0023(12) 0.0040(12) -0.0005(12)
O3 0.033(2) 0.0216(19) 0.037(2) 0.0103(15) 0.0201(16) 0.0088(15)
O4 0.0274(18) 0.032(2) 0.0106(16) 0.0018(14) -0.0006(13) 0.0012(15)
O5 0.0116(14) 0.0178(16) 0.0128(15) -0.0036(12) 0.0022(11) 0.0014(12)
C1 0.020(2) 0.019(2) 0.019(2) -0.0009(18) -0.0078(18) -0.0074(19)
C2 0.018(2) 0.016(2) 0.020(2) 0.0010(18) 0.0007(18) 0.0032(18)
C3 0.023(2) 0.015(2) 0.022(2) 0.0072(18) 0.0031(19) -0.0009(19)
C4 0.017(2) 0.032(3) 0.024(3) 0.007(2) 0.0059(19) -0.003(2)
C5 0.021(3) 0.028(3) 0.051(4) -0.006(2) 0.003(2) 0.007(2)
C6 0.025(3) 0.019(3) 0.025(4) 0.005(3) 0.001(3) -0.001(3)
C6' 0.025(3) 0.019(3) 0.025(4) 0.005(3) 0.001(3) -0.001(3)
C7 0.084(5) 0.031(3) 0.025(3) 0.013(2) 0.005(3) 0.010(3)
C8 0.035(3) 0.053(4) 0.011(2) -0.002(2) 0.001(2) 0.018(3)
C9 0.021(2) 0.013(2) 0.015(2) -0.0031(17) 0.0054(17) 0.0012(18)
C10 0.019(2) 0.016(2) 0.014(2) 0.0003(17) 0.0053(17) 0.0041(18)
C11 0.019(2) 0.016(2) 0.015(2) 0.0013(17) 0.0035(17) 0.0014(18)
C12 0.022(2) 0.016(2) 0.019(2) -0.0033(18) 0.0061(18) -0.0003(19)

loop_
_atom_type_symbol
_atom_type_description
_atom_type_scat_dispersion_real
_atom_type_scat_dispersion_imag
_atom_type_scat_source
C C 0.0033 0.0016 'International Tables Vol C Tables 4.2.6.8 and 6.1.1.4'
H H 0.0000 0.0000 'International Tables Vol C Tables 4.2.6.8 and 6.1.1.4'
O O 0.0106 0.0060 'International Tables Vol C Tables 4.2.6.8 and 6.1.1.4'
I I -0.4742 1.8119 'International Tables Vol C Tables 4.2.6.8 and 6.1.1.4'
Th Th -7.2400 8.8979 'International Tables Vol C Tables 4.2.6.8 and 6.1.1.4'

loop_
_geom_angle_atom_site_label_1
_geom_angle_atom_site_label_2
_geom_angle_atom_site_label_3
_geom_angle
O5 Th1 O1 75.64(10)
O5 Th1 O4 76.44(11)
O1 Th1 O4 136.37(10)
O5 Th1 O3 137.80(11)
O1 Th1 O3 139.12(10)
O4 Th1 O3 61.56(10)
O5 Th1 O2 82.28(10)
O1 Th1 O2 62.42(9)
O4 Th1 O2 143.76(10)
O3 Th1 O2 130.15(9)
O5 Th1 I1 91.75(8)
O1 Th1 I1 72.38(7)
O4 Th1 I1 75.69(7)
O3 Th1 I1 82.18(8)
O2 Th1 I1 134.51(6)
O5 Th1 I2 88.61(8)
O1 Th1 I2 136.25(7)
O4 Th1 I2 75.19(7)
O3 Th1 I2 77.55(8)
O2 Th1 I2 75.31(6)
I1 Th1 I2 149.925(9)
O5 Th1 I3 149.69(8)
O1 Th1 I3 76.47(6)
O4 Th1 I3 133.25(7)
O3 Th1 I3 72.44(8)
O2 Th1 I3 74.43(6)
I1 Th1 I3 90.973(9)
I2 Th1 I3 103.619(9)
C2 O1 C1 111.8(3)
C2 O1 Th1 110.8(2)
C1 O1 Th1 131.7(3)
C3 O2 C4 108.9(3)
C3 O2 Th1 117.5(2)
C4 O2 Th1 125.8(3)
C5 O3 C6 115.8(4)
C5 O3 C6' 92.0(7)
C6 O3 C6' 38.2(7)
C5 O3 Th1 126.0(3)
C6 O3 Th1 113.1(3)
C6' O3 Th1 113.8(7)
C8 O4 C7 110.4(4)
C8 O4 Th1 124.1(3)
C7 O4 Th1 120.6(3)
C9 O5 Th1 174.8(3)
O1 C2 C3 109.1(4)
O2 C3 C2 107.7(3)
C7 C6 O3 107.9(5)
C7 C6' O3 114.3(13)
C6' C7 O4 119.7(10)
C6' C7 C6 44.6(9)
O4 C7 C6 112.0(5)
O5 C9 C10 111.2(3)
C9 C10 C11 112.2(3)
C10 C11 C12 114.6(4)
C11 C12 I4 112.9(3)

loop_
_geom_bond_atom_site_label_1
_geom_bond_atom_site_label_2
_geom_bond_distance
Th1 O5 2.065(3)
Th1 O1 2.572(3)
Th1 O4 2.591(3)
Th1 O3 2.639(3)
Th1 O2 2.668(3)
Th1 I1 3.1481(3)
Th1 I2 3.1555(3)
Th1 I3 3.1899(4)
I4 C12 2.167(4)
O1 C2 1.431(5)
O1 C1 1.451(5)
O2 C3 1.441(5)
O2 C4 1.446(5)
O3 C5 1.432(6)
O3 C6 1.446(7)
O3 C6' 1.631(17)
O4 C8 1.429(5)
O4 C7 1.437(6)
O5 C9 1.427(5)
C2 C3 1.477(6)
C6 C7 1.446(9)
C6' C7 1.135(18)
C9 C10 1.513(6)
C10 C11 1.519(6)
C11 C12 1.518(6)
